data_7114768
loop_
_publ_author_name
'Alonso, Concepci\'on'
'Olmstead, Marilyn M.'
'Nantz, Michael H.'
'Kurth, Mark J.'

_publ_contact_author 'Prof Mark J. Kurth'
_publ_section_title
;
 Competitive intramolecular nucleophilic aromatic substitution: a new
 route to coumarins
;
_journal_issue 7
_journal_name_full 'Chemical Communications'
_journal_page_first 639
_journal_paper_doi 10.1039/b009172n
_journal_year 2001
_chemical_formula_sum 'C21 H14 Cl N O3'
_chemical_formula_weight 363.78
_chemical_name_common 'Compound 3a'
_chemical_name_systematic
; 
phenylmethyl 9-chloro-6-oxa-10b-hydropyridino[1,2-a]quinoline-5-carboxylate 
;
_space_group_IT_number 2
_symmetry_cell_setting triclinic
_symmetry_space_group_name_Hall '-P 1'
_symmetry_space_group_name_H-M 'P -1'
_atom_sites_solution_hydrogens difmap
_atom_sites_solution_primary direct
_atom_sites_solution_secondary difmap
_audit_creation_method SHELXL-97
_cell_angle_alpha 77.273(8)
_cell_angle_beta 79.502(9)
_cell_angle_gamma 68.701(10)
_cell_formula_units_Z 2
_cell_length_a 7.1272(9)
_cell_length_b 9.5407(12)
_cell_length_c 13.1738(10)
_cell_measurement_reflns_used 36
_cell_measurement_temperature 133(2)
_cell_measurement_theta_max 32.7
_cell_measurement_theta_min 3.45
_cell_volume 808.95(17)
_computing_cell_refinement 'Siemens P3'
_computing_data_collection 'Siemens P3'
_computing_data_reduction 'Siemens XDISK'
_computing_molecular_graphics 'SHELXTL 5.03, XP (Sheldrick, 1994)'
_computing_publication_material 'SHELXL-97 (Sheldrick, 1997)'
_computing_structure_refinement 'SHELXL-97 (Sheldrick, 1997)'
_computing_structure_solution 'SHELXS-97 (Sheldrick, 1990)'
_diffrn_ambient_temperature 133(2)
_diffrn_measured_fraction_theta_full 0.996
_diffrn_measured_fraction_theta_max 0.996
_diffrn_measurement_device_type 'Siemens P4'
_diffrn_measurement_method \w
_diffrn_radiation_monochromator 'nickel filter'
_diffrn_radiation_source 'Siemens rotating anode'
_diffrn_radiation_type CuK\a
_diffrn_radiation_wavelength 1.54178
_diffrn_reflns_av_R_equivalents 0.0000
_diffrn_reflns_av_sigmaI/netI 0.0180
_diffrn_reflns_limit_h_max 7
_diffrn_reflns_limit_h_min -7
_diffrn_reflns_limit_k_max 10
_diffrn_reflns_limit_k_min -9
_diffrn_reflns_limit_l_max 14
_diffrn_reflns_limit_l_min 0
_diffrn_reflns_number 2105
_diffrn_reflns_theta_full 56.09
_diffrn_reflns_theta_max 56.09
_diffrn_reflns_theta_min 3.46
_diffrn_standards_decay_% 1.0
_diffrn_standards_interval_count 198
_diffrn_standards_number 2
_exptl_absorpt_coefficient_mu 2.280
_exptl_absorpt_correction_T_max 0.7715
_exptl_absorpt_correction_T_min 0.7408
_exptl_absorpt_correction_type empirical
_exptl_absorpt_process_details
;XABS2: an empirical absorption correction program. Parkin, S.; Moezzi,
B.; Hope, H. J. Appl. Cryst. 1995, 28, 53-56.
;
_exptl_crystal_colour yellow
_exptl_crystal_density_diffrn 1.493
_exptl_crystal_density_method 'not measured'
_exptl_crystal_description block
_exptl_crystal_F_000 376
_exptl_crystal_size_max 0.14
_exptl_crystal_size_mid 0.12
_exptl_crystal_size_min 0.12
_refine_diff_density_max 0.181
_refine_diff_density_min -0.192
_refine_diff_density_rms 0.037
_refine_ls_extinction_method none
_refine_ls_goodness_of_fit_ref 1.082
_refine_ls_hydrogen_treatment refall
_refine_ls_matrix_type full
_refine_ls_number_parameters 291
_refine_ls_number_reflns 2105
_refine_ls_number_restraints 0
_refine_ls_restrained_S_all 1.082
_refine_ls_R_factor_all 0.0355
_refine_ls_R_factor_gt 0.0309
_refine_ls_shift/su_max 0.003
_refine_ls_shift/su_mean 0.000
_refine_ls_structure_factor_coef Fsqd
_refine_ls_weighting_details 'calc w=1/[\s^2^(Fo^2^)+(0.0310P)^2^+0.5496P] where P=(Fo^2^+2Fc^2^)/3'
_refine_ls_weighting_scheme calc
_refine_ls_wR_factor_gt 0.0739
_refine_ls_wR_factor_ref 0.0765
_reflns_number_gt 1904
_reflns_number_total 2105
_reflns_threshold_expression >2sigma(I)
_cod_data_source_file b009172n.txt
_cod_data_source_block mn1025
_cod_original_cell_volume 808.95(16)
_cod_original_sg_symbol_H-M P-1
_cod_database_code 7114768

loop_
_symmetry_equiv_pos_as_xyz
'x, y, z'
'-x, -y, -z'

loop_
_atom_site_label
_atom_site_type_symbol
_atom_site_fract_x
_atom_site_fract_y
_atom_site_fract_z
_atom_site_U_iso_or_equiv
_atom_site_adp_type
_atom_site_occupancy
_atom_site_symmetry_multiplicity
_atom_site_calc_flag
Cl1 Cl 0.83782(8) 0.76845(6) -0.35412(4) 0.02997(18) Uani 1 1 d
O1 O 0.6061(2) 0.78253(17) 0.15714(12) 0.0340(4) Uani 1 1 d
O2 O 0.6594(2) 0.41440(19) 0.34292(12) 0.0398(4) Uani 1 1 d
O3 O 0.3781(2) 0.59709(16) 0.28888(11) 0.0246(4) Uani 1 1 d
N N 0.7665(2) 0.42141(18) -0.00174(13) 0.0180(4) Uani 1 1 d
C1 C 0.7656(3) 0.5678(2) -0.05774(16) 0.0177(5) Uani 1 1 d
C2 C 0.8097(3) 0.5931(2) -0.16692(17) 0.0200(5) Uani 1 1 d
H2 H 0.847(3) 0.516(3) -0.2061(17) 0.023(6) Uiso 1 1 d
C3 C 0.7973(3) 0.7382(2) -0.21836(16) 0.0220(5) Uani 1 1 d
C4 C 0.7472(3) 0.8603(3) -0.16574(18) 0.0250(5) Uani 1 1 d
H4 H 0.734(3) 0.963(3) -0.2033(17) 0.028(6) Uiso 1 1 d
C5 C 0.7073(3) 0.8333(2) -0.05927(18) 0.0235(5) Uani 1 1 d
H5 H 0.665(3) 0.914(2) -0.0209(16) 0.018(5) Uiso 1 1 d
C6 C 0.7131(3) 0.6888(2) -0.00291(16) 0.0200(5) Uani 1 1 d
C7 C 0.6515(3) 0.6729(2) 0.11060(17) 0.0234(5) Uani 1 1 d
C8 C 0.6463(3) 0.5241(2) 0.15990(16) 0.0198(5) Uani 1 1 d
C9 C 0.5698(3) 0.5028(2) 0.27337(17) 0.0232(5) Uani 1 1 d
C10 C 0.2827(3) 0.5930(3) 0.39692(17) 0.0265(5) Uani 1 1 d
H10B H 0.279(3) 0.494(3) 0.4226(17) 0.028(6) Uiso 1 1 d
H10A H 0.366(3) 0.615(2) 0.4401(18) 0.030(6) Uiso 1 1 d
C11 C 0.0777(3) 0.7125(2) 0.39353(16) 0.0247(5) Uani 1 1 d
C12 C -0.0899(4) 0.6770(3) 0.38403(17) 0.0300(6) Uani 1 1 d
H12 H -0.073(4) 0.574(3) 0.3772(19) 0.039(7) Uiso 1 1 d
C13 C -0.2782(4) 0.7894(3) 0.37809(18) 0.0343(6) Uani 1 1 d
H13 H -0.398(4) 0.765(3) 0.369(2) 0.046(7) Uiso 1 1 d
C14 C -0.3009(4) 0.9381(3) 0.38195(18) 0.0342(6) Uani 1 1 d
H14 H -0.427(4) 1.012(3) 0.3794(18) 0.035(7) Uiso 1 1 d
C15 C -0.1353(4) 0.9755(3) 0.39108(18) 0.0330(6) Uani 1 1 d
H15 H -0.152(4) 1.077(3) 0.3951(19) 0.041(7) Uiso 1 1 d
C16 C 0.0524(4) 0.8630(3) 0.39643(17) 0.0282(5) Uani 1 1 d
H16 H 0.170(4) 0.886(3) 0.4043(18) 0.032(6) Uiso 1 1 d
C17 C 0.7078(3) 0.4025(2) 0.10577(16) 0.0193(5) Uani 1 1 d
C18 C 0.8176(3) 0.2998(2) -0.05525(18) 0.0213(5) Uani 1 1 d
H18 H 0.853(3) 0.321(2) -0.1264(18) 0.020(6) Uiso 1 1 d
C19 C 0.8105(3) 0.1623(2) -0.00693(18) 0.0236(5) Uani 1 1 d
H19 H 0.846(3) 0.084(3) -0.0479(19) 0.034(6) Uiso 1 1 d
C20 C 0.7541(3) 0.1372(3) 0.10209(18) 0.0254(5) Uani 1 1 d
H20 H 0.751(3) 0.042(3) 0.1363(18) 0.032(6) Uiso 1 1 d
C21 C 0.7069(3) 0.2526(2) 0.15573(18) 0.0225(5) Uani 1 1 d
H21 H 0.674(3) 0.241(2) 0.2281(18) 0.022(6) Uiso 1 1 d

loop_
_atom_site_aniso_label
_atom_site_aniso_U_11
_atom_site_aniso_U_22
_atom_site_aniso_U_33
_atom_site_aniso_U_23
_atom_site_aniso_U_13
_atom_site_aniso_U_12
Cl1 0.0348(3) 0.0290(3) 0.0247(3) -0.0022(2) -0.0013(2) -0.0114(3)
O1 0.0494(10) 0.0280(9) 0.0326(9) -0.0143(8) 0.0002(7) -0.0195(8)
O2 0.0329(9) 0.0452(11) 0.0278(9) -0.0015(8) -0.0079(8) 0.0020(8)
O3 0.0206(8) 0.0302(9) 0.0219(8) -0.0041(6) -0.0034(6) -0.0068(7)
N 0.0143(9) 0.0159(9) 0.0250(10) -0.0044(7) -0.0034(7) -0.0053(7)
C1 0.0104(10) 0.0167(11) 0.0288(12) -0.0040(9) -0.0054(9) -0.0063(9)
C2 0.0149(11) 0.0204(12) 0.0265(12) -0.0084(10) -0.0022(9) -0.0055(9)
C3 0.0149(11) 0.0255(12) 0.0273(12) -0.0036(10) -0.0032(9) -0.0089(9)
C4 0.0241(12) 0.0208(13) 0.0326(14) -0.0029(10) -0.0020(10) -0.0119(10)
C5 0.0209(12) 0.0206(12) 0.0340(14) -0.0108(10) -0.0012(10) -0.0102(10)
C6 0.0143(11) 0.0224(12) 0.0273(12) -0.0067(9) -0.0032(9) -0.0091(9)
C7 0.0200(11) 0.0256(12) 0.0283(12) -0.0078(10) -0.0036(9) -0.0095(10)
C8 0.0140(10) 0.0220(12) 0.0252(11) -0.0061(9) -0.0051(9) -0.0055(9)
C9 0.0226(12) 0.0223(12) 0.0267(12) -0.0055(10) -0.0063(10) -0.0074(10)
C10 0.0292(13) 0.0287(14) 0.0208(12) -0.0041(10) -0.0018(10) -0.0092(11)
C11 0.0255(12) 0.0304(13) 0.0193(11) -0.0052(9) -0.0009(9) -0.0110(10)
C12 0.0347(14) 0.0345(14) 0.0258(12) -0.0100(10) -0.0003(10) -0.0160(12)
C13 0.0273(14) 0.0474(17) 0.0321(14) -0.0094(11) -0.0042(10) -0.0149(12)
C14 0.0253(14) 0.0397(16) 0.0308(14) -0.0039(11) -0.0056(10) -0.0033(12)
C15 0.0394(15) 0.0281(14) 0.0306(13) -0.0030(11) -0.0044(11) -0.0113(12)
C16 0.0286(13) 0.0323(14) 0.0275(13) -0.0038(10) -0.0047(10) -0.0147(11)
C17 0.0111(10) 0.0240(12) 0.0254(12) -0.0028(9) -0.0066(8) -0.0075(9)
C18 0.0186(11) 0.0223(12) 0.0270(13) -0.0085(10) -0.0050(9) -0.0078(9)
C19 0.0182(11) 0.0185(12) 0.0357(13) -0.0074(10) -0.0067(10) -0.0047(9)
C20 0.0190(12) 0.0185(13) 0.0380(14) -0.0016(11) -0.0063(10) -0.0058(10)
C21 0.0168(11) 0.0223(12) 0.0274(13) -0.0016(10) -0.0050(9) -0.0057(9)

loop_
_atom_type_symbol
_atom_type_description
_atom_type_scat_dispersion_real
_atom_type_scat_dispersion_imag
_atom_type_scat_source
C C 0.0181 0.0091 'International Tables Vol C Tables 4.2.6.8 and 6.1.1.4'
H H 0.0000 0.0000 'International Tables Vol C Tables 4.2.6.8 and 6.1.1.4'
N N 0.0311 0.0180 'International Tables Vol C Tables 4.2.6.8 and 6.1.1.4'
O O 0.0492 0.0322 'International Tables Vol C Tables 4.2.6.8 and 6.1.1.4'
Cl Cl 0.3639 0.7018 'International Tables Vol C Tables 4.2.6.8 and 6.1.1.4'

loop_
_geom_angle_atom_site_label_1
_geom_angle_atom_site_label_2
_geom_angle_atom_site_label_3
_geom_angle
C9 O3 C10 116.75(16)
C18 N C17 120.23(17)
C18 N C1 119.97(17)
C17 N C1 119.75(16)
C6 C1 C2 119.60(19)
C6 C1 N 119.25(18)
C2 C1 N 121.11(18)
C3 C2 C1 119.2(2)
C3 C2 H2 118.3(13)
C1 C2 H2 122.5(13)
C2 C3 C4 122.5(2)
C2 C3 Cl1 118.10(17)
C4 C3 Cl1 119.40(16)
C5 C4 C3 117.6(2)
C5 C4 H4 120.9(13)
C3 C4 H4 121.4(13)
C4 C5 C6 122.4(2)
C4 C5 H5 120.5(12)
C6 C5 H5 116.9(12)
C1 C6 C5 118.70(19)
C1 C6 C7 122.48(19)
C5 C6 C7 118.71(19)
O1 C7 C8 124.4(2)
O1 C7 C6 120.95(19)
C8 C7 C6 114.64(19)
C17 C8 C7 122.49(19)
C17 C8 C9 119.88(19)
C7 C8 C9 117.62(18)
O2 C9 O3 123.0(2)
O2 C9 C8 127.00(19)
O3 C9 C8 110.01(17)
O3 C10 C11 106.23(17)
O3 C10 H10B 107.9(14)
C11 C10 H10B 113.7(14)
O3 C10 H10A 109.4(13)
C11 C10 H10A 111.1(13)
H10B C10 H10A 108.3(19)
C12 C11 C16 118.6(2)
C12 C11 C10 120.9(2)
C16 C11 C10 120.4(2)
C13 C12 C11 120.5(2)
C13 C12 H12 119.9(15)
C11 C12 H12 119.5(15)
C14 C13 C12 120.1(2)
C14 C13 H13 119.2(15)
C12 C13 H13 120.7(15)
C13 C14 C15 120.2(2)
C13 C14 H14 119.6(16)
C15 C14 H14 120.3(16)
C16 C15 C14 119.5(2)
C16 C15 H15 120.7(15)
C14 C15 H15 119.8(15)
C15 C16 C11 121.1(2)
C15 C16 H16 120.9(14)
C11 C16 H16 117.9(14)
C8 C17 N 121.23(18)
C8 C17 C21 122.47(19)
N C17 C21 116.25(18)
C19 C18 N 122.1(2)
C19 C18 H18 122.4(13)
N C18 H18 115.5(13)
C18 C19 C20 119.7(2)
C18 C19 H19 118.3(14)
C20 C19 H19 122.0(14)
C21 C20 C19 119.2(2)
C21 C20 H20 120.4(15)
C19 C20 H20 120.4(15)
C20 C21 C17 122.5(2)
C20 C21 H21 122.7(13)
C17 C21 H21 114.9(13)

loop_
_geom_bond_atom_site_label_1
_geom_bond_atom_site_label_2
_geom_bond_distance
Cl1 C3 1.735(2)
O1 C7 1.241(3)
O2 C9 1.200(3)
O3 C9 1.343(2)
O3 C10 1.460(3)
N C18 1.391(3)
N C17 1.393(3)
N C1 1.427(3)
C1 C6 1.396(3)
C1 C2 1.401(3)
C2 C3 1.379(3)
C2 H2 0.92(2)
C3 C4 1.389(3)
C4 C5 1.365(3)
C4 H4 0.97(2)
C5 C6 1.404(3)
C5 H5 0.94(2)
C6 C7 1.470(3)
C7 C8 1.435(3)
C8 C17 1.389(3)
C8 C9 1.491(3)
C10 C11 1.493(3)
C10 H10B 0.94(2)
C10 H10A 0.99(3)
C11 C12 1.387(3)
C11 C16 1.389(3)
C12 C13 1.383(3)
C12 H12 0.97(3)
C13 C14 1.380(4)
C13 H13 1.00(3)
C14 C15 1.382(4)
C14 H14 0.92(2)
C15 C16 1.380(3)
C15 H15 0.95(3)
C16 H16 0.97(2)
C17 C21 1.439(3)
C18 C19 1.341(3)
C18 H18 0.92(2)
C19 C20 1.411(3)
C19 H19 0.95(2)
C20 C21 1.346(3)
C20 H20 0.92(2)
C21 H21 0.93(2)
